data_4307110
loop_
_publ_author_name
'Wen-Tong Chen'
'Guo-Cong Guo'
'Ming-Sheng Wang'
'Gang Xu'
'Li-Zhen Cai'
'Takashiro Akitsu'
'Motoko Akita-Tanaka'
'Akiyuki Matsushita'
'Jin-Shun Huang'

_publ_section_title
;
Self-Assembly and Characterization of Cyano-Bridged Bimetallic [Ln-Fe]
and [Ln-Co] Complexes (Ln = La, Pr, Nd and Sm). Nature of the Magnetic
Interactions between the Ln3+ and Fe3+ Ions
;
_journal_name_full 'Inorganic Chemistry'
_journal_page_first 2105
_journal_page_last 2114
_journal_paper_doi 10.1021/ic061609p
_journal_volume 46
_journal_year 2007
_chemical_formula_moiety Sm(DMSO)2(H2O)Fe(CN)6
_chemical_formula_sum 'C10 H14 Fe N6 O3 S2 Sm'
_chemical_formula_weight 536.59
_chemical_melting_point ?
_chemical_name_common Sm(DMSO)2(H2O)Fe(CN)6
_chemical_name_systematic Sm(DMSO)2(H2O)Fe(CN)6
_space_group_IT_number 13
_symmetry_cell_setting monoclinic
_symmetry_space_group_name_Hall '-P 2yac'
_symmetry_space_group_name_H-M 'P 1 2/n 1'
_atom_sites_solution_hydrogens geom
_atom_sites_solution_primary direct
_atom_sites_solution_secondary difmap
_audit_creation_method SHELXL-97
_cell_angle_alpha 90.00
_cell_angle_beta 97.084(9)
_cell_angle_gamma 90.00
_cell_formula_units_Z 2
_cell_length_a 7.7637(10)
_cell_length_b 10.6874(14)
_cell_length_c 11.0488(14)
_cell_measurement_temperature 293(2)
_cell_volume 909.8(2)
_computing_cell_refinement 'CrystalClear (Rigaku Corp., 2002)'
_computing_data_collection 'CrystalClear (Rigaku Corp., 2002)'
_computing_data_reduction 'CrystalClear (Rigaku Corp., 2002)'
_computing_publication_material 'Siemens SHELXTL^TM^ 5'
_computing_structure_refinement 'Siemens SHELXTL^TM^ 5'
_computing_structure_solution 'Siemens SHELXTL^TM^ 5'
_diffrn_ambient_temperature 293(2)
_diffrn_measured_fraction_theta_full 0.996
_diffrn_measured_fraction_theta_max 0.996
_diffrn_measurement_device_type 'Rigaku Mercury CCD'
_diffrn_measurement_method \w
_diffrn_radiation_monochromator graphite
_diffrn_radiation_source 'rotating-anode generator'
_diffrn_radiation_type MoK\a
_diffrn_radiation_wavelength 0.71073
_diffrn_reflns_av_R_equivalents 0.0474
_diffrn_reflns_av_sigmaI/netI 0.0475
_diffrn_reflns_limit_h_max 8
_diffrn_reflns_limit_h_min -9
_diffrn_reflns_limit_k_max 11
_diffrn_reflns_limit_k_min -12
_diffrn_reflns_limit_l_max 13
_diffrn_reflns_limit_l_min -12
_diffrn_reflns_number 5868
_diffrn_reflns_theta_full 25.02
_diffrn_reflns_theta_max 25.02
_diffrn_reflns_theta_min 3.04
_exptl_absorpt_coefficient_mu 4.241
_exptl_absorpt_correction_T_max 1.0000
_exptl_absorpt_correction_T_min 0.6875
_exptl_absorpt_correction_type multi-scan
_exptl_absorpt_process_details 'Sphere (Rigaku CrystalClear)'
_exptl_crystal_colour BROWN
_exptl_crystal_density_diffrn 1.959
_exptl_crystal_density_meas ?
_exptl_crystal_density_method .
_exptl_crystal_description Prism
_exptl_crystal_F_000 520
_exptl_crystal_size_max 0.28
_exptl_crystal_size_mid 0.06
_exptl_crystal_size_min 0.05
_refine_diff_density_max 0.923
_refine_diff_density_min -0.926
_refine_diff_density_rms 0.147
_refine_ls_extinction_coef 0
_refine_ls_extinction_method none
_refine_ls_goodness_of_fit_ref 1.007
_refine_ls_hydrogen_treatment mixed
_refine_ls_matrix_type full
_refine_ls_number_parameters 116
_refine_ls_number_reflns 1609
_refine_ls_number_restraints 0
_refine_ls_restrained_S_all 1.007
_refine_ls_R_factor_all 0.0429
_refine_ls_R_factor_gt 0.0375
_refine_ls_shift/su_max 0.000
_refine_ls_shift/su_mean 0.000
_refine_ls_structure_factor_coef Fsqd
_refine_ls_weighting_details 'calc w=1/[\s^2^(Fo^2^)+(0.0481P)^2^+2.7678P] where P=(Fo^2^+2Fc^2^)/3'
_refine_ls_weighting_scheme calc
_refine_ls_wR_factor_gt 0.0870
_refine_ls_wR_factor_ref 0.0901
_reflns_number_gt 1489
_reflns_number_total 1609
_reflns_threshold_expression >2sigma(I)
_cod_data_source_file ic061609psi20060824_114410_13.cif
_cod_data_source_block 13
_cod_depositor_comments
;
The following automatic conversions were performed:
'_exptl_absorpt_correction_type' value 'Multi-scan' changed to
'multi-scan' according to
'/home/saulius/struct/CIF-dictionaries/cif_core.dic' dictionary named
'cif_core.dic' version 2.4.1 from 2010-06-29.

Automatic conversion script
Id: cif_fix_enum 1527 2010-12-29 10:47:43Z saulius 

The following automatic conversions were performed:

'_chemical_melting_point' value 'not measured' was changed to '?' -
the value is undefined or not given.

Automatic conversion script
Id: cif_fix_values 1646 2011-03-28 12:23:43Z adriana 
;
_cod_database_code 4307110

loop_
_symmetry_equiv_pos_as_xyz
'x, y, z'
'-x+1/2, y, -z+1/2'
'-x, -y, -z'
'x-1/2, -y, z-1/2'

loop_
_atom_site_label
_atom_site_type_symbol
_atom_site_fract_x
_atom_site_fract_y
_atom_site_fract_z
_atom_site_U_iso_or_equiv
_atom_site_adp_type
_atom_site_occupancy
_atom_site_symmetry_multiplicity
_atom_site_calc_flag
_atom_site_refinement_flags
_atom_site_disorder_assembly
_atom_site_disorder_group
Sm1 Sm 0.2500 0.29836(3) 0.2500 0.01578(8) Uani 1 2 d S . .
Fe1 Fe 0.7500 0.67594(7) 0.2500 0.01483(19) Uani 1 2 d S . .
O11 O -0.0234(4) 0.2259(3) 0.1686(3) 0.0385(9) Uani 1 1 d . . .
S11A S -0.2067(4) 0.2486(4) 0.1143(3) 0.0453(9) Uani 0.446(3) 1 d P . .
S11B S -0.1104(3) 0.1899(2) 0.0418(2) 0.0359(6) Uani 0.554(3) 1 d P . .
C11 C -0.2893(10) 0.1001(7) 0.0651(7) 0.082(2) Uani 1 1 d . . .
C12 C -0.2134(9) 0.3307(6) -0.0195(6) 0.066(2) Uani 1 1 d . . .
C1 C 0.7749(5) 0.6786(4) 0.4271(4) 0.0214(10) Uani 1 1 d . . .
N1 N 0.7838(6) 0.6829(4) 0.5306(4) 0.0392(12) Uani 1 1 d . . .
C2 C 0.9193(6) 0.8084(4) 0.2513(4) 0.0231(11) Uani 1 1 d . . .
N2 N 1.0124(6) 0.8924(4) 0.2515(4) 0.0457(13) Uani 1 1 d . . .
C3 C 0.5661(6) 0.5515(4) 0.2488(3) 0.0209(10) Uani 1 1 d . . .
N3 N 0.4550(5) 0.4812(4) 0.2488(3) 0.0328(11) Uani 1 1 d . . .
O1W O 0.2500 0.0806(4) 0.2500 0.068(2) Uani 1 2 d S . .
H1WA H 0.1504 0.0550 0.2501 0.102 Uiso 0.50 1 calc PR . .

loop_
_atom_site_aniso_label
_atom_site_aniso_U_11
_atom_site_aniso_U_22
_atom_site_aniso_U_33
_atom_site_aniso_U_23
_atom_site_aniso_U_13
_atom_site_aniso_U_12
Sm1 0.01766(16) 0.01746(15) 0.01198(14) 0.000 0.00092(11) 0.000
Fe1 0.0166(4) 0.0164(4) 0.0113(4) 0.000 0.0008(3) 0.000
O11 0.0294(19) 0.0397(19) 0.0425(19) 0.0029(16) -0.0110(16) -0.0034(15)
S11A 0.0240(15) 0.078(2) 0.0317(14) 0.0136(15) -0.0055(12) -0.0031(15)
S11B 0.0317(13) 0.0480(14) 0.0269(11) -0.0075(9) -0.0009(9) -0.0056(10)
C11 0.068(5) 0.077(4) 0.090(5) 0.017(4) -0.038(4) -0.036(4)
C12 0.068(5) 0.062(4) 0.061(4) 0.024(3) -0.023(3) -0.008(3)
C1 0.014(2) 0.030(2) 0.020(2) 0.0011(17) 0.0014(17) 0.0051(17)
N1 0.048(3) 0.056(3) 0.0135(18) 0.0014(18) 0.0025(18) 0.012(2)
C2 0.024(2) 0.023(2) 0.023(2) 0.0008(17) 0.0014(18) 0.0035(18)
N2 0.040(3) 0.035(2) 0.061(3) 0.004(2) 0.001(2) -0.011(2)
C3 0.024(2) 0.022(2) 0.0149(19) 0.0020(17) -0.0037(17) 0.0025(18)
N3 0.033(2) 0.028(2) 0.036(2) 0.0042(17) -0.0011(18) -0.0055(18)
O1W 0.024(3) 0.021(2) 0.154(6) 0.000 -0.010(3) 0.000

loop_
_atom_type_symbol
_atom_type_description
_atom_type_scat_dispersion_real
_atom_type_scat_dispersion_imag
_atom_type_scat_source
C C 0.0033 0.0016 'International Tables Vol C Tables 4.2.6.8 and 6.1.1.4'
H H 0.0000 0.0000 'International Tables Vol C Tables 4.2.6.8 and 6.1.1.4'
N N 0.0061 0.0033 'International Tables Vol C Tables 4.2.6.8 and 6.1.1.4'
O O 0.0106 0.0060 'International Tables Vol C Tables 4.2.6.8 and 6.1.1.4'
S S 0.1246 0.1234 'International Tables Vol C Tables 4.2.6.8 and 6.1.1.4'
Fe Fe 0.3463 0.8444 'International Tables Vol C Tables 4.2.6.8 and 6.1.1.4'
Sm Sm -0.1638 3.4418 'International Tables Vol C Tables 4.2.6.8 and 6.1.1.4'

loop_
_geom_angle_atom_site_label_1
_geom_angle_atom_site_label_2
_geom_angle_atom_site_label_3
_geom_angle
_geom_angle_site_symmetry_1
_geom_angle_site_symmetry_3
_geom_angle_publ_flag
O1W Sm1 O11 70.62(8) . . ?
O1W Sm1 O11 70.62(8) . 2 ?
O11 Sm1 O11 141.24(16) . 2 ?
O1W Sm1 N1 94.64(10) . 4_565 ?
O11 Sm1 N1 81.44(14) . 4_565 ?
O11 Sm1 N1 101.68(14) 2 4_565 ?
O1W Sm1 N1 94.64(10) . 3_666 ?
O11 Sm1 N1 101.68(14) . 3_666 ?
O11 Sm1 N1 81.44(14) 2 3_666 ?
N1 Sm1 N1 170.73(19) 4_565 3_666 ?
O1W Sm1 N3 140.80(9) . . ?
O11 Sm1 N3 143.15(12) . . ?
O11 Sm1 N3 73.39(12) 2 . ?
N1 Sm1 N3 77.83(13) 4_565 . ?
N1 Sm1 N3 94.91(14) 3_666 . ?
O1W Sm1 N3 140.80(9) . 2 ?
O11 Sm1 N3 73.39(12) . 2 ?
O11 Sm1 N3 143.15(12) 2 2 ?
N1 Sm1 N3 94.91(14) 4_565 2 ?
N1 Sm1 N3 77.83(13) 3_666 2 ?
N3 Sm1 N3 78.39(18) . 2 ?
C2 Fe1 C2 85.7(3) . 2_655 ?
C2 Fe1 C1 88.85(18) . 2_655 ?
C2 Fe1 C1 89.90(18) 2_655 2_655 ?
C2 Fe1 C1 89.90(18) . . ?
C2 Fe1 C1 88.85(18) 2_655 . ?
C1 Fe1 C1 178.3(2) 2_655 . ?
C2 Fe1 C3 175.84(18) . . ?
C2 Fe1 C3 90.16(18) 2_655 . ?
C1 Fe1 C3 91.21(17) 2_655 . ?
C1 Fe1 C3 89.95(17) . . ?
C2 Fe1 C3 90.16(18) . 2_655 ?
C2 Fe1 C3 175.84(18) 2_655 2_655 ?
C1 Fe1 C3 89.95(17) 2_655 2_655 ?
C1 Fe1 C3 91.21(17) . 2_655 ?
C3 Fe1 C3 94.0(2) . 2_655 ?
S11A O11 S11B 51.80(19) . . ?
S11A O11 Sm1 151.3(3) . . ?
S11B O11 Sm1 135.6(2) . . ?
S11B S11A O11 65.4(2) . . ?
S11B S11A C12 71.2(3) . . ?
O11 S11A C12 110.8(3) . . ?
S11B S11A C11 66.3(3) . . ?
O11 S11A C11 105.6(3) . . ?
C12 S11A C11 102.8(4) . . ?
S11A S11B O11 62.8(2) . . ?
S11A S11B C11 69.5(3) . . ?
O11 S11B C11 105.9(3) . . ?
S11A S11B C12 64.7(3) . . ?
O11 S11B C12 105.1(3) . . ?
C11 S11B C12 101.1(4) . . ?
S11B C11 S11A 44.2(2) . . ?
S11A C12 S11B 44.1(2) . . ?
N1 C1 Fe1 177.4(4) . . ?
C1 N1 Sm1 170.2(4) . 3_666 ?
N2 C2 Fe1 176.0(4) . . ?
N3 C3 Fe1 178.0(4) . . ?
C3 N3 Sm1 170.3(4) . . ?
Sm1 O1W H1WA 109.5 . . ?

loop_
_geom_bond_atom_site_label_1
_geom_bond_atom_site_label_2
_geom_bond_distance
_geom_bond_site_symmetry_2
_geom_bond_publ_flag
Sm1 O1W 2.327(5) . ?
Sm1 O11 2.333(3) . ?
Sm1 O11 2.333(3) 2 ?
Sm1 N1 2.478(4) 4_565 ?
Sm1 N1 2.478(4) 3_666 ?
Sm1 N3 2.521(4) . ?
Sm1 N3 2.521(4) 2 ?
Fe1 C2 1.931(4) . ?
Fe1 C2 1.931(4) 2_655 ?
Fe1 C1 1.943(4) 2_655 ?
Fe1 C1 1.943(4) . ?
Fe1 C3 1.950(4) . ?
Fe1 C3 1.950(4) 2_655 ?
O11 S11A 1.494(4) . ?
O11 S11B 1.528(4) . ?
S11A S11B 1.320(4) . ?
S11A C12 1.714(7) . ?
S11A C11 1.773(8) . ?
S11B C11 1.734(8) . ?
S11B C12 1.796(7) . ?
C1 N1 1.138(6) . ?
N1 Sm1 2.478(4) 3_666 ?
C2 N2 1.152(6) . ?
C3 N3 1.145(6) . ?
O1W H1WA 0.8200 . ?

loop_
_geom_hbond_atom_site_label_D
_geom_hbond_atom_site_label_H
_geom_hbond_atom_site_label_A
_geom_hbond_distance_DH
_geom_hbond_distance_HA
_geom_hbond_distance_DA
_geom_hbond_angle_DHA
_geom_hbond_site_symmetry_A
O1W H1WA N2 0.82 2.04 2.731(6) 141.2 1_445
